data_7027056
loop_
_publ_author_name
'Deeming, Antony J.'
'Stchedroff, Marc'

_publ_section_title
;
 Trinuclear clusters of osmium containing monodentate, chelating and
 orthometallated forms of
 2,2&#x2032;-bis(diphenylphosphino)-1,1&#x2032;-binaphthyl (BINAP)
;
_journal_issue 22
_journal_name_full 'Journal of the Chemical Society, Dalton Transactions'
_journal_page_first 3819
_journal_paper_doi 10.1039/a806430j
_journal_year 1998
_chemical_formula_structural Os3H(BINAP-H)(CO)8
_chemical_formula_sum 'C52 H32 O8 Os3 P2'
_chemical_formula_weight 1417.32
_chemical_name_systematic
; 
 (orthometallated BINAP)hydridooctacarbonyltriosmium
;
_space_group_IT_number 19
_symmetry_cell_setting orthorhombic
_symmetry_space_group_name_Hall 'P 2ac 2ab'
_symmetry_space_group_name_H-M 'P 21 21 21'
_atom_sites_solution_hydrogens geom
_atom_sites_solution_primary direct
_atom_sites_solution_secondary difmap
_audit_creation_method SHELXL
_cell_angle_alpha 90.00
_cell_angle_beta 90.00
_cell_angle_gamma 90.00
_cell_formula_units_Z 4
_cell_length_a 10.661(4)
_cell_length_b 21.265(16)
_cell_length_c 24.214(16)
_cell_measurement_reflns_used 25
_cell_measurement_temperature 293(2)
_cell_measurement_theta_max 27
_cell_measurement_theta_min 16
_cell_volume 5489(6)
_computing_cell_refinement SHELXTL-PLUS
_computing_data_collection SHELXTL-PLUS
_computing_data_reduction SHELXTL-PLUS
_computing_molecular_graphics SHELXTL-PLUS
_computing_publication_material 'SHELXL-93 (Sheldrick, 1993)'
_computing_structure_refinement 'SHELXL-93 (Sheldrick, 1993)'
_computing_structure_solution 'SHELXS-86 (Sheldrick, 1990)'
_diffrn_ambient_temperature 293(2)
_diffrn_measurement_device 'Nicolet 3v/m'
_diffrn_measurement_method 'omega scans'
_diffrn_radiation_monochromator graphite
_diffrn_radiation_source 'fine-focus sealed tube'
_diffrn_radiation_type MoK\a
_diffrn_radiation_wavelength 0.71073
_diffrn_reflns_av_R_equivalents 0.0000
_diffrn_reflns_av_sigmaI/netI 0.0571
_diffrn_reflns_limit_h_max 12
_diffrn_reflns_limit_h_min 0
_diffrn_reflns_limit_k_max 25
_diffrn_reflns_limit_k_min 0
_diffrn_reflns_limit_l_max 28
_diffrn_reflns_limit_l_min 0
_diffrn_reflns_number 5266
_diffrn_reflns_theta_max 25.00
_diffrn_reflns_theta_min 2.55
_diffrn_standards_decay_% 0
_diffrn_standards_interval_count 97
_diffrn_standards_number 3
_exptl_absorpt_coefficient_mu 7.032
_exptl_absorpt_correction_T_max 0.930
_exptl_absorpt_correction_T_min 0.728
_exptl_absorpt_correction_type psi-scans
_exptl_crystal_colour orange
_exptl_crystal_density_diffrn 1.715
_exptl_crystal_description block
_exptl_crystal_F_000 2664
_exptl_crystal_size_max 0.60
_exptl_crystal_size_mid 0.34
_exptl_crystal_size_min 0.27
_refine_diff_density_max 3.929
_refine_diff_density_min -2.096
_refine_diff_density_rms 0.389
_refine_ls_abs_structure_details 'Flack H D (1983), Acta Cryst. A39, 876-881'
_refine_ls_abs_structure_Flack 0.02(5)
_refine_ls_extinction_method none
_refine_ls_goodness_of_fit_all 1.075
_refine_ls_goodness_of_fit_obs 1.115
_refine_ls_matrix_type full
_refine_ls_number_parameters 321
_refine_ls_number_reflns 5259
_refine_ls_number_restraints 0
_refine_ls_restrained_S_all 1.128
_refine_ls_restrained_S_obs 1.115
_refine_ls_R_factor_all 0.1131
_refine_ls_R_factor_obs 0.0891
_refine_ls_shift/esd_max 0.000
_refine_ls_shift/esd_mean 0.000
_refine_ls_structure_factor_coef Fsqd
_refine_ls_weighting_details 'w=1/[\s^2^(Fo^2^)+(0.0866P)^2^+478.4703P] where P=(Fo^2^+2Fc^2^)/3'
_refine_ls_weighting_scheme calc
_refine_ls_wR_factor_all 0.2727
_refine_ls_wR_factor_obs 0.2411
_reflns_number_observed 4231
_reflns_number_total 5266
_reflns_observed_criterion >2sigma(I)
_cod_data_source_file 806430jsup1.cif
_cod_data_source_block str599
_cod_depositor_comments
;
The following automatic conversions were performed:

'_refine_ls_weighting_scheme' value 'calc
w=1/[\s^2^(Fo^2^)+(0.0866P)^2^+478.4703P] where P=(Fo^2^+2Fc^2^)/3'
was changed to 'calc'. New tag '_refine_ls_weighting_details' was
created. The value of the new tag was set to
'w=1/[\s^2^(Fo^2^)+(0.0866P)^2^+478.4703P] where P=(Fo^2^+2Fc^2^)/3'.

Automatic conversion script
Id: cif_fix_values 3143 2015-03-26 13:38:13Z robertas 
;
_cod_original_sg_symbol_H-M P2(1)2(1)2(1)
_cod_database_code 7027056

loop_
_symmetry_equiv_pos_as_xyz
'x, y, z'
'-x+1/2, -y, z+1/2'
'-x, y+1/2, -z+1/2'
'x+1/2, -y+1/2, -z'

loop_
_atom_site_aniso_label
_atom_site_aniso_U_11
_atom_site_aniso_U_22
_atom_site_aniso_U_33
_atom_site_aniso_U_23
_atom_site_aniso_U_13
_atom_site_aniso_U_12
Os1 0.0339(7) 0.0373(8) 0.0398(8) 0.0048(7) -0.0036(7) -0.0028(7)
Os2 0.0283(7) 0.0298(7) 0.0418(8) 0.0034(6) -0.0034(7) -0.0033(6)
Os3 0.0294(7) 0.0409(8) 0.0463(9) 0.0032(7) 0.0001(7) 0.0014(7)
P1 0.023(4) 0.029(5) 0.054(6) -0.001(4) 0.005(5) -0.009(4)
P2 0.036(5) 0.035(5) 0.031(5) 0.008(4) 0.003(4) 0.001(4)
O12 0.074(22) 0.123(31) 0.026(14) 0.001(18) -0.029(15) 0.055(24)
O13 0.048(19) 0.115(31) 0.035(16) 0.003(18) -0.001(15) -0.009(20)
O21 0.068(21) 0.020(13) 0.111(28) -0.019(16) 0.000(20) -0.012(14)
O22 0.040(15) 0.055(16) 0.028(12) 0.012(12) 0.012(11) -0.004(14)
O31 0.025(14) 0.038(16) 0.112(27) -0.033(17) -0.023(16) -0.004(12)
O32 0.059(22) 0.094(27) 0.054(20) 0.002(19) 0.026(18) -0.009(20)
O33 0.057(23) 0.042(18) 0.126(34) 0.008(19) -0.021(22) -0.016(17)

loop_
_atom_site_label
_atom_site_type_symbol
_atom_site_fract_x
_atom_site_fract_y
_atom_site_fract_z
_atom_site_U_iso_or_equiv
_atom_site_thermal_displace_type
_atom_site_occupancy
_atom_site_calc_flag
_atom_site_refinement_flags
Os1 Os -0.70137(15) -0.69026(7) -0.05697(6) 0.0370(4) Uani 1 d .
Os2 Os -0.86286(13) -0.67962(7) -0.15210(6) 0.0333(4) Uani 1 d .
Os3 Os -0.57981(14) -0.70258(7) -0.15887(7) 0.0389(4) Uani 1 d .
P1 P -0.8039(9) -0.5740(4) -0.1290(4) 0.035(2) Uani 1 d .
P2 P -0.9613(10) -0.6492(5) -0.2362(4) 0.034(2) Uani 1 d .
C101 C -0.5611(31) -0.6249(15) -0.1050(13) 0.022(7) Uiso 1 d .
C102 C -0.4328(39) -0.6074(18) -0.0829(16) 0.039(9) Uiso 1 d .
H10A H -0.3621(39) -0.6294(18) -0.0981(16) 0.080 Uiso 1 d R
C103 C -0.4106(57) -0.5635(24) -0.0432(21) 0.066(14) Uiso 1 d .
H10B H -0.3264(57) -0.5539(24) -0.0319(21) 0.080 Uiso 1 d R
C104 C -0.5257(45) -0.5275(22) -0.0172(19) 0.051(11) Uiso 1 d .
H10C H -0.5157(45) -0.5024(22) 0.0154(19) 0.080 Uiso 1 d R
C105 C -0.6370(47) -0.5340(21) -0.0404(18) 0.050(11) Uiso 1 d .
H10D H -0.7056(47) -0.5082(21) -0.0282(18) 0.080 Uiso 1 d R
C106 C -0.6593(33) -0.5821(16) -0.0867(14) 0.029(8) Uiso 1 d .
C111 C -0.9020(45) -0.5206(21) -0.0911(18) 0.048(10) Uiso 1 d .
C112 C -0.8622(46) -0.4532(20) -0.0908(18) 0.049(10) Uiso 1 d .
H11A H -0.7914(46) -0.4411(20) -0.1129(18) 0.080 Uiso 1 d R
C113 C -0.9266(62) -0.4044(29) -0.0565(25) 0.081(16) Uiso 1 d .
H11B H -0.8997(62) -0.3614(29) -0.0545(25) 0.080 Uiso 1 d R
C114 C -1.0238(66) -0.4272(32) -0.0308(28) 0.089(19) Uiso 1 d .
H11C H -1.0692(66) -0.3968(32) -0.0094(28) 0.080 Uiso 1 d R
C115 C -1.0673(73) -0.4848(32) -0.0293(29) 0.095(20) Uiso 1 d .
H11D H -1.1418(73) -0.4952(32) -0.0090(29) 0.080 Uiso 1 d R
C116 C -1.0017(50) -0.5304(25) -0.0582(22) 0.062(13) Uiso 1 d .
H11E H -1.0297(50) -0.5731(25) -0.0548(22) 0.080 Uiso 1 d R
C121 C -0.8657(41) -0.6418(18) -0.2986(16) 0.040(9) Uiso 1 d .
C122 C -0.7627(47) -0.6779(24) -0.3052(21) 0.061(13) Uiso 1 d .
H12A H -0.7409(47) -0.7060(24) -0.2757(21) 0.080 Uiso 1 d R
C123 C -0.6918(61) -0.6766(29) -0.3509(25) 0.086(17) Uiso 1 d .
H12B H -0.6221(61) -0.7047(29) -0.3554(25) 0.080 Uiso 1 d R
C124 C -0.7164(75) -0.6289(33) -0.3947(29) 0.097(21) Uiso 1 d .
H12C H -0.6651(75) -0.6252(33) -0.4271(29) 0.080 Uiso 1 d R
C125 C -0.8260(49) -0.5907(24) -0.3887(21) 0.060(13) Uiso 1 d .
H12D H -0.8537(49) -0.5622(24) -0.4170(21) 0.080 Uiso 1 d R
C126 C -0.8876(44) -0.5956(21) -0.3385(19) 0.054(11) Uiso 1 d .
H12E H -0.9502(44) -0.5647(21) -0.3298(19) 0.080 Uiso 1 d R
C131 C -1.0839(38) -0.7043(18) -0.2617(15) 0.039(8) Uiso 1 d .
C132 C -1.1455(37) -0.7474(18) -0.2280(16) 0.038(9) Uiso 1 d .
H13A H -1.1271(37) -0.7468(18) -0.1892(16) 0.080 Uiso 1 d R
C133 C -1.2355(47) -0.7888(25) -0.2489(21) 0.062(13) Uiso 1 d .
H13B H -1.2623(47) -0.8238(25) -0.2269(21) 0.080 Uiso 1 d R
C134 C -1.2855(53) -0.7786(25) -0.3028(21) 0.065(13) Uiso 1 d .
H13C H -1.3563(53) -0.8024(25) -0.3157(21) 0.080 Uiso 1 d R
C135 C -1.2299(53) -0.7340(26) -0.3371(24) 0.072(15) Uiso 1 d .
H13D H -1.2595(53) -0.7274(26) -0.3741(24) 0.080 Uiso 1 d R
C136 C -1.1314(42) -0.6988(20) -0.3164(17) 0.047(10) Uiso 1 d .
H13E H -1.0914(42) -0.6692(20) -0.3406(17) 0.080 Uiso 1 d R
C201 C -0.7605(39) -0.5274(19) -0.1903(17) 0.040(9) Uiso 1 d .
C202 C -0.6341(44) -0.5109(19) -0.1991(18) 0.045(10) Uiso 1 d .
H20A H -0.5748(44) -0.5206(19) -0.1705(18) 0.080 Uiso 1 d R
C203 C -0.5898(41) -0.4804(18) -0.2481(16) 0.038(9) Uiso 1 d .
H20B H -0.5024(41) -0.4724(18) -0.2546(16) 0.080 Uiso 1 d R
C204 C -0.6817(44) -0.4610(21) -0.2869(19) 0.050(11) Uiso 1 d .
C205 C -0.6428(51) -0.4310(23) -0.3409(21) 0.063(12) Uiso 1 d .
H20C H -0.5556(51) -0.4231(23) -0.3482(21) 0.080 Uiso 1 d R
C206 C -0.7270(60) -0.4113(29) -0.3779(26) 0.077(16) Uiso 1 d .
H20D H -0.6993(60) -0.3954(29) -0.4130(26) 0.080 Uiso 1 d R
C207 C -0.8561(53) -0.4163(25) -0.3668(22) 0.065(13) Uiso 1 d .
H20E H -0.9172(53) -0.3995(25) -0.3919(22) 0.080 Uiso 1 d R
C208 C -0.8931(53) -0.4456(23) -0.3179(21) 0.063(13) Uiso 1 d .
H20F H -0.9810(53) -0.4478(23) -0.3096(21) 0.080 Uiso 1 d R
C209 C -0.8065(45) -0.4727(21) -0.2769(18) 0.049(10) Uiso 1 d .
C210 C -0.8477(31) -0.5015(15) -0.2273(13) 0.025(7) Uiso 1 d .
C211 C -1.0421(32) -0.5725(16) -0.2233(14) 0.027(7) Uiso 1 d .
C212 C -1.1767(39) -0.5788(20) -0.2106(17) 0.042(9) Uiso 1 d .
H21A H -1.2165(39) -0.6191(20) -0.2140(17) 0.080 Uiso 1 d R
C213 C -1.2439(39) -0.5293(19) -0.1920(16) 0.038(9) Uiso 1 d .
H21B H -1.3311(39) -0.5354(19) -0.1836(16) 0.080 Uiso 1 d R
C214 C -1.1997(47) -0.4705(21) -0.1871(19) 0.050(11) Uiso 1 d .
C215 C -1.2658(50) -0.4164(23) -0.1715(19) 0.059(12) Uiso 1 d .
H21C H -1.3524(50) -0.4212(23) -0.1615(19) 0.080 Uiso 1 d R
C216 C -1.2124(48) -0.3575(23) -0.1683(19) 0.058(12) Uiso 1 d .
H21D H -1.2626(48) -0.3217(23) -0.1584(19) 0.080 Uiso 1 d R
C217 C -1.0894(45) -0.3502(22) -0.1799(18) 0.050(11) Uiso 1 d .
H21E H -1.0527(45) -0.3092(22) -0.1754(18) 0.080 Uiso 1 d R
C218 C -1.0132(47) -0.3985(21) -0.1986(19) 0.052(11) Uiso 1 d .
H21F H -0.9277(47) -0.3904(21) -0.2089(19) 0.080 Uiso 1 d R
C219 C -1.0637(44) -0.4607(20) -0.2012(18) 0.047(10) Uiso 1 d .
C220 C -0.9868(40) -0.5121(19) -0.2166(17) 0.040(9) Uiso 1 d .
C11 C -0.7174(39) -0.7723(19) -0.0557(17) 0.039(9) Uiso 1 d .
O11 O -0.7229(35) -0.8348(17) -0.0564(15) 0.067(9) Uiso 1 d .
C12 C -0.5834(30) -0.6954(14) 0.0013(12) 0.023(6) Uiso 1 d .
O12 O -0.5201(32) -0.6908(20) 0.0410(11) 0.074(12) Uani 1 d .
C13 C -0.8499(40) -0.6719(19) -0.0058(17) 0.041(9) Uiso 1 d .
O13 O -0.9362(30) -0.6667(19) 0.0149(12) 0.066(10) Uani 1 d .
C21 C -0.8790(33) -0.7647(16) -0.1586(15) 0.031(7) Uiso 1 d .
O21 O -0.8825(31) -0.8234(12) -0.1679(16) 0.066(10) Uani 1 d .
C22 C -1.0210(48) -0.6820(25) -0.1144(20) 0.058(12) Uiso 1 d .
O22 O -1.1113(25) -0.6788(14) -0.0916(10) 0.041(6) Uani 1 d .
C31 C -0.6063(52) -0.7803(25) -0.1941(22) 0.064(14) Uiso 1 d .
O31 O -0.6142(25) -0.8319(13) -0.2130(15) 0.058(9) Uani 1 d .
C32 C -0.4996(55) -0.6718(27) -0.2228(23) 0.070(15) Uiso 1 d .
O32 O -0.4507(32) -0.6436(19) -0.2586(14) 0.069(10) Uani 1 d .
C33 C -0.4278(52) -0.7384(24) -0.1251(21) 0.059(12) Uiso 1 d .
O33 O -0.3373(33) -0.7603(15) -0.1092(18) 0.075(12) Uani 1 d .

loop_
_atom_type_symbol
_atom_type_description
_atom_type_scat_dispersion_real
_atom_type_scat_dispersion_imag
_atom_type_scat_source
C C 0.0033 0.0016 'International Tables Vol C Tables 4.2.6.8 and 6.1.1.4'
H H 0.0000 0.0000 'International Tables Vol C Tables 4.2.6.8 and 6.1.1.4'
O O 0.0106 0.0060 'International Tables Vol C Tables 4.2.6.8 and 6.1.1.4'
P P 0.1023 0.0942 'International Tables Vol C Tables 4.2.6.8 and 6.1.1.4'
Os Os -1.2165 7.6030 'International Tables Vol C Tables 4.2.6.8 and 6.1.1.4'

loop_
_geom_angle_atom_site_label_1
_geom_angle_atom_site_label_2
_geom_angle_atom_site_label_3
_geom_angle
_geom_angle_publ_flag
C11 Os1 C12 89.7(16) ?
C11 Os1 C13 95.9(18) ?
C12 Os1 C13 94.2(15) ?
C11 Os1 C101 131.2(16) ?
C12 Os1 C101 88.9(12) ?
C13 Os1 C101 132.8(14) ?
C11 Os1 C106 163.1(16) ?
C12 Os1 C106 98.7(12) ?
C13 Os1 C106 98.1(14) ?
C101 Os1 C106 35.2(11) ?
C11 Os1 Os3 88.2(13) ?
C12 Os1 Os3 110.1(9) ?
C13 Os1 Os3 155.4(11) ?
C101 Os1 Os3 47.5(8) yes
C106 Os1 Os3 75.2(8) yes
C11 Os1 Os2 92.0(13) ?
C12 Os1 Os2 174.9(9) ?
C13 Os1 Os2 90.4(11) ?
C101 Os1 Os2 86.4(8) yes
C106 Os1 Os2 78.5(8) yes
Os3 Os1 Os2 65.15(6) yes
C21 Os2 C22 86.1(19) ?
C21 Os2 P2 98.9(12) ?
C22 Os2 P2 91.5(15) ?
C21 Os2 P1 166.8(11) ?
C22 Os2 P1 98.3(16) ?
P2 Os2 P1 93.5(4) yes
C21 Os2 Os1 92.7(11) ?
C22 Os2 Os1 98.2(14) ?
P2 Os2 Os1 165.4(3) yes
P1 Os2 Os1 74.4(3) yes
C21 Os2 Os3 86.0(11) ?
C22 Os2 Os3 152.6(15) ?
P2 Os2 Os3 115.6(2) yes
P1 Os2 Os3 84.5(2) yes
Os1 Os2 Os3 56.08(5) yes
C31 Os3 C32 90.1(24) ?
C31 Os3 C33 88.4(22) ?
C32 Os3 C33 95.9(23) ?
C31 Os3 C101 168.6(18) ?
C32 Os3 C101 101.1(19) ?
C33 Os3 C101 88.2(17) ?
C31 Os3 Os1 114.4(16) ?
C32 Os3 Os1 154.3(17) ?
C33 Os3 Os1 92.9(15) ?
C101 Os3 Os1 55.0(8) yes
C31 Os3 Os2 90.9(17) ?
C32 Os3 Os2 115.8(17) ?
C33 Os3 Os2 148.3(15) ?
C101 Os3 Os2 86.3(9) yes
Os1 Os3 Os2 58.77(5) yes
C111 P1 C106 105.1(19) ?
C111 P1 C201 102.6(20) ?
C106 P1 C201 106.6(17) ?
C111 P1 Os2 124.0(15) yes
C106 P1 Os2 105.0(12) yes
C201 P1 Os2 112.4(14) ?
C121 P2 C131 99.9(18) ?
C121 P2 C211 108.6(17) ?
C131 P2 C211 106.4(17) ?
C121 P2 Os2 119.0(14) ?
C131 P2 Os2 115.0(12) ?
C211 P2 Os2 107.3(11) ?
C106 C101 C102 112.8(28) ?
C106 C101 Os3 127.5(24) yes
C102 C101 Os3 119.7(23) yes
C106 C101 Os1 76.2(19) yes
C102 C101 Os1 123.0(23) yes
Os3 C101 Os1 77.5(10) yes
C103 C102 C101 125.1(41) ?
C102 C103 C104 118.6(48) ?
C105 C104 C103 118.6(43) ?
C104 C105 C106 121.3(43) ?
C101 C106 C105 121.8(33) ?
C101 C106 P1 119.1(25) ?
C105 C106 P1 117.9(28) ?
C101 C106 Os1 68.6(18) ?
C105 C106 Os1 116.0(25) ?
P1 C106 Os1 95.6(15) ?
C116 C111 C112 111.8(43) ?
C116 C111 P1 131.7(38) ?
C112 C111 P1 116.3(34) ?
C113 C112 C111 122.5(45) ?
C114 C113 C112 111.9(59) ?
C113 C114 C115 129.9(76) ?
C114 C115 C116 117.5(71) ?
C111 C116 C115 126.1(55) ?
C122 C121 C126 117.0(43) ?
C122 C121 P2 120.1(34) ?
C126 C121 P2 122.6(34) ?
C121 C122 C123 123.0(52) ?
C122 C123 C124 120.2(61) ?
C125 C124 C123 117.2(63) ?
C126 C125 C124 115.7(52) ?
C121 C126 C125 125.5(46) ?
C132 C131 C136 115.6(37) ?
C132 C131 P2 123.5(29) ?
C136 C131 P2 120.4(30) ?
C133 C132 C131 121.8(39) ?
C132 C133 C134 119.5(47) ?
C135 C134 C133 119.3(52) ?
C136 C135 C134 118.5(52) ?
C135 C136 C131 124.2(44) ?
C210 C201 C202 116.0(37) ?
C210 C201 P1 124.0(30) ?
C202 C201 P1 119.8(32) ?
C201 C202 C203 123.7(41) ?
C204 C203 C202 116.9(40) ?
C203 C204 C209 119.9(42) ?
C203 C204 C205 120.4(42) ?
C209 C204 C205 119.6(43) ?
C206 C205 C204 121.9(51) ?
C205 C206 C207 120.3(58) ?
C208 C207 C206 118.2(55) ?
C207 C208 C209 124.7(51) ?
C210 C209 C204 121.8(41) ?
C210 C209 C208 123.0(42) ?
C204 C209 C208 114.7(43) ?
C201 C210 C209 120.3(35) ?
C201 C210 C220 118.6(33) ?
C209 C210 C220 120.7(33) ?
C220 C211 C212 117.5(34) ?
C220 C211 P2 128.0(27) ?
C212 C211 P2 113.8(27) ?
C213 C212 C211 121.1(39) ?
C214 C213 C212 124.7(42) ?
C213 C214 C215 127.8(47) ?
C213 C214 C219 116.6(42) ?
C215 C214 C219 115.6(43) ?
C216 C215 C214 123.7(49) ?
C215 C216 C217 119.6(50) ?
C218 C217 C216 123.5(48) ?
C217 C218 C219 118.7(44) ?
C218 C219 C220 120.5(41) ?
C218 C219 C214 118.8(42) ?
C220 C219 C214 120.7(40) ?
C211 C220 C219 119.2(37) ?
C211 C220 C210 121.2(34) ?
C219 C220 C210 119.6(36) ?
O11 C11 Os1 176.4(38) ?
O12 C12 Os1 169.6(30) ?
O13 C13 Os1 169.5(38) ?
O21 C21 Os2 173.5(33) ?
O22 C22 Os2 174.9(47) ?
O31 C31 Os3 173.5(44) ?
O32 C32 Os3 169.5(49) ?
O33 C33 Os3 175.2(49) ?

loop_
_geom_bond_atom_site_label_1
_geom_bond_atom_site_label_2
_geom_bond_distance
_geom_bond_publ_flag
Os1 C11 1.75(4) ?
Os1 C12 1.89(3) ?
Os1 C13 2.05(4) ?
Os1 C101 2.35(3) yes
Os1 C106 2.45(3) yes
Os1 Os3 2.799(2) yes
Os1 Os2 2.885(2) yes
Os2 C21 1.82(3) ?
Os2 C22 1.92(5) ?
Os2 P2 2.380(10) yes
Os2 P1 2.399(9) yes
Os2 Os3 3.061(2) yes
Os3 C31 1.88(5) ?
Os3 C32 1.88(6) ?
Os3 C33 1.97(6) ?
Os3 C101 2.11(3) yes
P1 C111 1.80(5) yes
P1 C106 1.86(4) yes
P1 C201 1.84(4) yes
P2 C121 1.83(4) yes
P2 C131 1.86(4) yes
P2 C211 1.87(3) yes
C101 C106 1.46(5) ?
C101 C102 1.52(5) ?
C102 C103 1.36(6) ?
C103 C104 1.58(7) ?
C104 C105 1.32(6) ?
C105 C106 1.54(6) ?
C111 C116 1.34(7) ?
C111 C112 1.49(6) ?
C112 C113 1.50(7) ?
C113 C114 1.30(8) ?
C114 C115 1.31(9) ?
C115 C116 1.39(8) ?
C121 C122 1.35(6) ?
C121 C126 1.40(6) ?
C122 C123 1.34(8) ?
C123 C124 1.49(8) ?
C124 C125 1.43(8) ?
C125 C126 1.39(6) ?
C131 C132 1.39(5) ?
C131 C136 1.42(5) ?
C132 C133 1.40(6) ?
C133 C134 1.43(7) ?
C134 C135 1.39(7) ?
C135 C136 1.38(7) ?
C201 C210 1.40(5) ?
C201 C202 1.41(6) ?
C202 C203 1.43(6) ?
C203 C204 1.42(6) ?
C204 C209 1.38(6) ?
C204 C205 1.51(7) ?
C205 C206 1.34(7) ?
C206 C207 1.41(8) ?
C207 C208 1.40(7) ?
C208 C209 1.47(7) ?
C209 C210 1.42(5) ?
C210 C220 1.52(5) ?
C211 C220 1.42(5) ?
C211 C212 1.47(5) ?
C212 C213 1.35(6) ?
C213 C214 1.34(6) ?
C214 C215 1.40(6) ?
C214 C219 1.50(6) ?
C215 C216 1.38(7) ?
C216 C217 1.35(7) ?
C217 C218 1.39(6) ?
C218 C219 1.43(6) ?
C219 C220 1.42(6) ?
C11 O11 1.33(5) ?
C12 O12 1.18(4) ?
C13 O13 1.05(5) ?
C21 O21 1.27(4) ?
C22 O22 1.11(5) ?
C31 O31 1.19(6) ?
C32 O32 1.18(6) ?
C33 O33 1.14(6) ?
